data_7032851
loop_
_publ_author_name
'Ad\~ao, Pedro'
'Barroso, S\'onia'
'Carvalho, M Fernanda N N'
'Teixeira, Carlos M.'
'Kuznetsov, Maxim L.'
'Pessoa, Jo\~ao Costa'

_publ_section_title
;
 Amino acid derived CuII compounds as catalysts for asymmetric oxidative
 coupling of 2-naphthol.
;
_journal_issue 4
_journal_name_full 'Dalton transactions (Cambridge, England : 2003)'
_journal_page_first 1612
_journal_page_last 1626
_journal_paper_doi 10.1039/c4dt02731k
_journal_volume 44
_journal_year 2015
_chemical_absolute_configuration syn
_chemical_formula_moiety 'C11 H16 N2 O2'
_chemical_formula_sum 'C11 H16 N2 O2'
_chemical_formula_weight 208.26
_space_group_IT_number 19
_symmetry_cell_setting orthorhombic
_symmetry_Int_Tables_number 19
_symmetry_space_group_name_Hall 'P 2ac 2ab'
_symmetry_space_group_name_H-M 'P 21 21 21'
_atom_sites_solution_hydrogens geom
_atom_sites_solution_primary direct
_atom_sites_solution_secondary difmap
_audit_creation_method SHELXL-97
_cell_angle_alpha 90.00
_cell_angle_beta 90.00
_cell_angle_gamma 90.00
_cell_formula_units_Z 4
_cell_length_a 5.7250(3)
_cell_length_b 12.1060(7)
_cell_length_c 16.4130(10)
_cell_measurement_reflns_used 2284
_cell_measurement_temperature 150(2)
_cell_measurement_theta_max 26.15
_cell_measurement_theta_min 3.00
_cell_volume 1137.53(11)
_computing_cell_refinement 'Bruker SAINT'
_computing_data_collection 'Bruker APEX2'
_computing_data_reduction 'Bruker SAINT'
_computing_molecular_graphics 'Bruker SHELXTL'
_computing_publication_material 'Bruker SHELXTL'
_computing_structure_refinement 'SHELXL-97 (Sheldrick, 2008)'
_computing_structure_solution 'SHELXS-97 (Sheldrick, 2008)'
_diffrn_ambient_temperature 150(2)
_diffrn_measured_fraction_theta_full 0.995
_diffrn_measured_fraction_theta_max 0.995
_diffrn_measurement_device_type 'Bruker APEX-II CCD'
_diffrn_measurement_method '\f and \w scans'
_diffrn_radiation_monochromator graphite
_diffrn_radiation_probe x-ray
_diffrn_radiation_type MoK\a
_diffrn_radiation_wavelength 0.71073
_diffrn_reflns_av_R_equivalents 0.0299
_diffrn_reflns_av_sigmaI/netI 0.0438
_diffrn_reflns_limit_h_max 7
_diffrn_reflns_limit_h_min -7
_diffrn_reflns_limit_k_max 14
_diffrn_reflns_limit_k_min -15
_diffrn_reflns_limit_l_max 21
_diffrn_reflns_limit_l_min -20
_diffrn_reflns_number 6290
_diffrn_reflns_theta_full 27.14
_diffrn_reflns_theta_max 27.14
_diffrn_reflns_theta_min 3.37
_diffrn_source 'fine-focus sealed tube'
_exptl_absorpt_coefficient_mu 0.085
_exptl_absorpt_correction_T_max 0.9933
_exptl_absorpt_correction_T_min 0.9751
_exptl_absorpt_correction_type multi-scan
_exptl_absorpt_process_details SADABS
_exptl_crystal_colour colourless
_exptl_crystal_density_diffrn 1.216
_exptl_crystal_density_method 'not measured'
_exptl_crystal_description plate
_exptl_crystal_F_000 448
_exptl_crystal_size_max 0.30
_exptl_crystal_size_mid 0.10
_exptl_crystal_size_min 0.08
_refine_diff_density_max 0.172
_refine_diff_density_min -0.204
_refine_diff_density_rms 0.036
_refine_ls_abs_structure_details 'Flack H D (1983), Acta Cryst. A39, 876-881'
_refine_ls_abs_structure_Flack -2.1(12)
_refine_ls_extinction_method none
_refine_ls_goodness_of_fit_ref 1.010
_refine_ls_hydrogen_treatment mixed
_refine_ls_matrix_type full
_refine_ls_number_parameters 144
_refine_ls_number_reflns 2444
_refine_ls_number_restraints 0
_refine_ls_restrained_S_all 1.010
_refine_ls_R_factor_all 0.0476
_refine_ls_R_factor_gt 0.0370
_refine_ls_shift/su_max 0.001
_refine_ls_shift/su_mean 0.000
_refine_ls_structure_factor_coef Fsqd
_refine_ls_weighting_details 'calc w=1/[\s^2^(Fo^2^)+(0.0427P)^2^+0.0000P] where P=(Fo^2^+2Fc^2^)/3'
_refine_ls_weighting_scheme calc
_refine_ls_wR_factor_gt 0.0768
_refine_ls_wR_factor_ref 0.0797
_reflns_number_gt 2078
_reflns_number_total 2444
_reflns_threshold_expression >2\s(I)
_cod_data_source_file c4dt02731k2.cif
_cod_data_source_block 3
_cod_depositor_comments 'Adding full bibliography for 7032851--7032853.cif.'
_cod_database_code 7032851

loop_
_symmetry_equiv_pos_as_xyz
'x, y, z'
'-x+1/2, -y, z+1/2'
'x+1/2, -y+1/2, -z'
'-x, y+1/2, -z+1/2'

loop_
_atom_site_label
_atom_site_type_symbol
_atom_site_fract_x
_atom_site_fract_y
_atom_site_fract_z
_atom_site_U_iso_or_equiv
_atom_site_adp_type
_atom_site_occupancy
_atom_site_symmetry_multiplicity
_atom_site_calc_flag
_atom_site_refinement_flags
O2 O 0.85211(16) 0.97697(8) 0.06399(7) 0.0275(3) Uani 1 1 d .
N2 N 0.2654(2) 0.90003(10) 0.01142(8) 0.0177(3) Uani 1 1 d .
C8 C 0.6904(2) 0.91440(11) 0.04144(8) 0.0171(3) Uani 1 1 d .
C5 C 0.3313(3) 1.04998(11) -0.09190(9) 0.0208(3) Uani 1 1 d .
C7 C 0.4436(2) 0.95044(11) 0.06634(9) 0.0171(3) Uani 1 1 d .
H7 H 0.4343 1.0308 0.0600 0.021 Uiso 1 1 calc R
C9 C 0.3839(3) 0.92273(12) 0.15529(9) 0.0230(3) Uani 1 1 d .
H9 H 0.2163 0.9359 0.1626 0.028 Uiso 1 1 calc R
N1 N 0.5279(2) 1.07321(11) -0.13174(9) 0.0319(3) Uani 1 1 d .
C4 C 0.1779(3) 1.13019(12) -0.06556(11) 0.0276(4) Uani 1 1 d .
H4 H 0.0409 1.1111 -0.0386 0.033 Uiso 1 1 calc R
C6 C 0.2840(3) 0.92894(12) -0.07695(9) 0.0235(3) Uani 1 1 d .
H6A H 0.1396 0.9087 -0.1040 0.028 Uiso 1 1 calc R
H6B H 0.4089 0.8858 -0.1011 0.028 Uiso 1 1 calc R
C1 C 0.5729(3) 1.18024(14) -0.14672(12) 0.0374(4) Uani 1 1 d .
H1 H 0.7075 1.1977 -0.1757 0.045 Uiso 1 1 calc R
C11 C 0.4306(3) 0.80196(13) 0.17677(10) 0.0332(4) Uani 1 1 d .
H11A H 0.3469 0.7550 0.1398 0.050 Uiso 1 1 calc R
H11B H 0.3792 0.7878 0.2315 0.050 Uiso 1 1 calc R
H11C H 0.5949 0.7872 0.1726 0.050 Uiso 1 1 calc R
C10 C 0.5132(3) 0.99978(14) 0.21342(10) 0.0348(4) Uani 1 1 d .
H10A H 0.4819 1.0751 0.1987 0.052 Uiso 1 1 calc R
H10B H 0.6780 0.9860 0.2099 0.052 Uiso 1 1 calc R
H10C H 0.4609 0.9867 0.2682 0.052 Uiso 1 1 calc R
C2 C 0.4314(3) 1.26525(13) -0.12163(11) 0.0338(4) Uani 1 1 d .
H2 H 0.4703 1.3383 -0.1327 0.041 Uiso 1 1 calc R
C3 C 0.2324(3) 1.23963(13) -0.08008(11) 0.0334(4) Uani 1 1 d .
H3 H 0.1340 1.2954 -0.0616 0.040 Uiso 1 1 calc R
O1 O 0.71184(17) 0.82704(8) 0.00239(7) 0.0265(3) Uani 1 1 d .
H23 H 0.116(3) 0.9238(13) 0.0314(10) 0.036(5) Uiso 1 1 d .
H22 H 0.269(3) 0.8238(14) 0.0137(10) 0.026(4) Uiso 1 1 d .

loop_
_atom_site_aniso_label
_atom_site_aniso_U_11
_atom_site_aniso_U_22
_atom_site_aniso_U_33
_atom_site_aniso_U_23
_atom_site_aniso_U_13
_atom_site_aniso_U_12
O2 0.0137(5) 0.0298(6) 0.0391(6) -0.0088(5) -0.0002(5) -0.0028(5)
N2 0.0146(6) 0.0147(7) 0.0239(7) -0.0006(5) 0.0009(5) -0.0002(5)
C8 0.0142(7) 0.0167(7) 0.0202(7) 0.0019(6) 0.0005(6) 0.0012(6)
C5 0.0225(8) 0.0217(7) 0.0181(7) -0.0011(6) -0.0040(6) 0.0017(6)
C7 0.0149(7) 0.0136(7) 0.0229(7) -0.0025(6) 0.0008(6) -0.0004(5)
C9 0.0192(8) 0.0269(8) 0.0228(8) -0.0006(6) 0.0037(6) 0.0012(7)
N1 0.0307(8) 0.0295(8) 0.0356(8) 0.0018(7) 0.0072(6) 0.0007(6)
C4 0.0274(9) 0.0243(8) 0.0310(9) 0.0032(7) 0.0046(8) 0.0049(7)
C6 0.0270(8) 0.0208(8) 0.0226(8) -0.0030(6) -0.0045(6) -0.0011(7)
C1 0.0365(10) 0.0336(10) 0.0421(11) 0.0050(8) 0.0071(9) -0.0062(8)
C11 0.0448(11) 0.0298(9) 0.0252(9) 0.0058(7) 0.0019(8) -0.0057(8)
C10 0.0471(11) 0.0362(10) 0.0210(8) -0.0058(7) 0.0028(8) -0.0048(8)
C2 0.0487(12) 0.0216(8) 0.0311(10) 0.0044(7) -0.0049(8) -0.0070(8)
C3 0.0452(11) 0.0221(8) 0.0328(9) 0.0008(7) -0.0001(8) 0.0099(7)
O1 0.0206(6) 0.0179(5) 0.0410(7) -0.0057(5) 0.0035(5) 0.0021(4)

loop_
_atom_type_symbol
_atom_type_description
_atom_type_scat_dispersion_real
_atom_type_scat_dispersion_imag
_atom_type_scat_source
C C 0.0033 0.0016 'International Tables Vol C Tables 4.2.6.8 and 6.1.1.4'
H H 0.0000 0.0000 'International Tables Vol C Tables 4.2.6.8 and 6.1.1.4'
N N 0.0061 0.0033 'International Tables Vol C Tables 4.2.6.8 and 6.1.1.4'
O O 0.0106 0.0060 'International Tables Vol C Tables 4.2.6.8 and 6.1.1.4'

loop_
_geom_angle_atom_site_label_1
_geom_angle_atom_site_label_2
_geom_angle_atom_site_label_3
_geom_angle
C7 N2 C6 116.18(11)
C7 N2 H23 106.2(10)
C6 N2 H23 108.9(10)
C7 N2 H22 111.7(10)
C6 N2 H22 105.8(10)
H23 N2 H22 107.7(14)
O1 C8 O2 126.47(13)
O1 C8 C7 118.05(11)
O2 C8 C7 115.47(12)
N1 C5 C4 122.92(14)
N1 C5 C6 115.85(13)
C4 C5 C6 121.23(14)
N2 C7 C8 110.65(11)
N2 C7 C9 109.42(11)
C8 C7 C9 113.33(12)
N2 C7 H7 107.7
C8 C7 H7 107.7
C9 C7 H7 107.7
C10 C9 C11 110.86(13)
C10 C9 C7 110.66(12)
C11 C9 C7 112.92(12)
C10 C9 H9 107.4
C11 C9 H9 107.4
C7 C9 H9 107.4
C5 N1 C1 117.10(14)
C5 C4 C3 118.53(15)
C5 C4 H4 120.7
C3 C4 H4 120.7
N2 C6 C5 113.42(12)
N2 C6 H6A 108.9
C5 C6 H6A 108.9
N2 C6 H6B 108.9
C5 C6 H6B 108.9
H6A C6 H6B 107.7
N1 C1 C2 123.68(17)
N1 C1 H1 118.2
C2 C1 H1 118.2
C9 C11 H11A 109.5
C9 C11 H11B 109.5
H11A C11 H11B 109.5
C9 C11 H11C 109.5
H11A C11 H11C 109.5
H11B C11 H11C 109.5
C9 C10 H10A 109.5
C9 C10 H10B 109.5
H10A C10 H10B 109.5
C9 C10 H10C 109.5
H10A C10 H10C 109.5
H10B C10 H10C 109.5
C3 C2 C1 118.20(15)
C3 C2 H2 120.9
C1 C2 H2 120.9
C2 C3 C4 119.53(15)
C2 C3 H3 120.2
C4 C3 H3 120.2

loop_
_geom_bond_atom_site_label_1
_geom_bond_atom_site_label_2
_geom_bond_distance
O2 C8 1.2520(16)
N2 C7 1.4921(18)
N2 C6 1.4959(19)
N2 H23 0.959(19)
N2 H22 0.924(17)
C8 O1 1.2427(17)
C8 C7 1.5340(19)
C5 N1 1.332(2)
C5 C4 1.378(2)
C5 C6 1.510(2)
C7 C9 1.536(2)
C7 H7 0.9800
C9 C10 1.526(2)
C9 C11 1.527(2)
C9 H9 0.9800
N1 C1 1.344(2)
C4 C3 1.382(2)
C4 H4 0.9300
C6 H6A 0.9700
C6 H6B 0.9700
C1 C2 1.373(2)
C1 H1 0.9300
C11 H11A 0.9600
C11 H11B 0.9600
C11 H11C 0.9600
C10 H10A 0.9600
C10 H10B 0.9600
C10 H10C 0.9600
C2 C3 1.364(3)
C2 H2 0.9300
C3 H3 0.9300

loop_
_geom_torsion_atom_site_label_1
_geom_torsion_atom_site_label_2
_geom_torsion_atom_site_label_3
_geom_torsion_atom_site_label_4
_geom_torsion
C6 N2 C7 C8 -60.54(16)
C6 N2 C7 C9 173.91(12)
O1 C8 C7 N2 -23.37(18)
O2 C8 C7 N2 157.42(12)
O1 C8 C7 C9 99.95(15)
O2 C8 C7 C9 -79.26(15)
N2 C7 C9 C10 -162.62(12)
C8 C7 C9 C10 73.38(15)
N2 C7 C9 C11 72.45(15)
C8 C7 C9 C11 -51.55(16)
C4 C5 N1 C1 -0.7(2)
C6 C5 N1 C1 179.24(14)
N1 C5 C4 C3 -1.0(2)
C6 C5 C4 C3 179.11(14)
C7 N2 C6 C5 -43.59(18)
N1 C5 C6 N2 119.98(15)
C4 C5 C6 N2 -60.13(19)
C5 N1 C1 C2 1.6(3)
N1 C1 C2 C3 -0.9(3)
C1 C2 C3 C4 -0.9(3)
C5 C4 C3 C2 1.7(3)
